data_4503845
loop_
_publ_author_name
'Wang, Xiao-Feng'
'Zhang, Yue-Biao'
'Huang, Hong'
'Zhang, Jie-Peng'
'Chen, Xiao-Ming'

_publ_section_title
;
 Microwave-Assisted Solvothermal Synthesis of a Dynamic Porous
 Metal-Carboxylate Framework
;
_journal_issue 12
_journal_name_full 'Crystal Growth &amp; Design'
_journal_page_first 4559
_journal_paper_doi 10.1021/cg800623v
_journal_volume 8
_journal_year 2008
_chemical_formula_sum 'C34 H30 Cu2 N2 O12'
_chemical_formula_weight 785.68
_chemical_name_common Cu2(oba)2(dmf)2
_chemical_name_systematic
; 
 ? 
;
_space_group_IT_number 52
_symmetry_cell_setting orthorhombic
_symmetry_space_group_name_Hall '-P 2a 2bc'
_symmetry_space_group_name_H-M 'P n n a'
_atom_sites_solution_hydrogens geom
_atom_sites_solution_primary direct
_atom_sites_solution_secondary difmap
_audit_creation_method SHELXL-97
_cell_angle_alpha 90.00
_cell_angle_beta 90.00
_cell_angle_gamma 90.00
_cell_formula_units_Z 4
_cell_length_a 23.567(5)
_cell_length_b 15.899(3)
_cell_length_c 17.476(4)
_cell_measurement_temperature 293(2)
_cell_volume 6548(2)
_computing_cell_refinement 'SAINT-PLUS, Ver. 6.0, 1997'
_computing_data_collection 'SMART, 1998.'
_computing_data_reduction 'SAINT-PLUS, Ver. 6.0, 1997'
_computing_molecular_graphics 'XP, Ver. 6.10, Bruker AXS Inc., 2000.'
_computing_publication_material 'SHELXTL-Bruker AXS Inc., 1998.'
_computing_structure_refinement 'SHELXL-97 (Sheldrick, 1997)'
_computing_structure_solution 'SHELXS-97 (Sheldrick, 1990)'
_diffrn_ambient_temperature 293(2)
_diffrn_measured_fraction_theta_full 0.995
_diffrn_measured_fraction_theta_max 0.995
_diffrn_measurement_device_type 'Bruker Apex CCD'
_diffrn_measurement_method '\w scan'
_diffrn_radiation_monochromator graphite
_diffrn_radiation_source 'fine-focus sealed tube'
_diffrn_radiation_type MoK\a
_diffrn_radiation_wavelength 0.71073
_diffrn_reflns_av_R_equivalents 0.1251
_diffrn_reflns_av_sigmaI/netI 0.2013
_diffrn_reflns_limit_h_max 26
_diffrn_reflns_limit_h_min -28
_diffrn_reflns_limit_k_max 17
_diffrn_reflns_limit_k_min -18
_diffrn_reflns_limit_l_max 10
_diffrn_reflns_limit_l_min -20
_diffrn_reflns_number 22656
_diffrn_reflns_theta_full 25.00
_diffrn_reflns_theta_max 25.00
_diffrn_reflns_theta_min 1.94
_exptl_absorpt_coefficient_mu 0.684
_exptl_absorpt_correction_T_max 0.9224
_exptl_absorpt_correction_T_min 0.8753
_exptl_absorpt_correction_type multi-scan
_exptl_absorpt_process_details 'SADABS (Bruker, 2002)'
_exptl_crystal_colour green
_exptl_crystal_density_diffrn 0.797
_exptl_crystal_density_method 'not measured'
_exptl_crystal_description block
_exptl_crystal_F_000 1608
_exptl_crystal_size_max 0.20
_exptl_crystal_size_mid 0.16
_exptl_crystal_size_min 0.12
_refine_diff_density_max 1.493
_refine_diff_density_min -0.768
_refine_diff_density_rms 0.069
_refine_ls_extinction_method none
_refine_ls_goodness_of_fit_ref 0.998
_refine_ls_hydrogen_treatment constr
_refine_ls_matrix_type full
_refine_ls_number_parameters 200
_refine_ls_number_reflns 5748
_refine_ls_number_restraints 7
_refine_ls_restrained_S_all 1.017
_refine_ls_R_factor_all 0.1764
_refine_ls_R_factor_gt 0.0716
_refine_ls_shift/su_max 0.000
_refine_ls_shift/su_mean 0.000
_refine_ls_structure_factor_coef Fsqd
_refine_ls_weighting_details 'calc w=1/[\s^2^(Fo^2^)+(0.0476P)^2^+0.0000P] where P=(Fo^2^+2Fc^2^)/3'
_refine_ls_weighting_scheme calc
_refine_ls_wR_factor_gt 0.1680
_refine_ls_wR_factor_ref 0.1784
_reflns_number_gt 1737
_reflns_number_total 5748
_reflns_threshold_expression >2sigma(I)
_cod_data_source_file cg800623v_si_001.cif
_cod_data_source_block s1
_cod_original_sg_symbol_H-M Pnna
_cod_database_code 4503845

loop_
_symmetry_equiv_pos_as_xyz
'x, y, z'
'-x+1/2, -y, z'
'x, -y+1/2, -z+1/2'
'-x+1/2, y+1/2, -z+1/2'
'-x, -y, -z'
'x-1/2, y, -z'
'-x, y-1/2, z-1/2'
'x-1/2, -y-1/2, z-1/2'

loop_
_atom_site_label
_atom_site_type_symbol
_atom_site_fract_x
_atom_site_fract_y
_atom_site_fract_z
_atom_site_U_iso_or_equiv
_atom_site_adp_type
_atom_site_occupancy
_atom_site_symmetry_multiplicity
_atom_site_calc_flag
_atom_site_refinement_flags
_atom_site_disorder_assembly
_atom_site_disorder_group
Cu1 Cu 0.15510(3) 0.18569(5) 0.20313(5) 0.0577(3) Uani 1 1 d . . .
O1 O 0.09471(19) 0.2469(3) 0.1495(3) 0.0781(17) Uani 1 1 d . . .
O2 O 0.0978(2) 0.3599(3) 0.2268(3) 0.0734(18) Uani 1 1 d . . .
O3 O -0.0958(3) 0.4755(3) 0.0004(4) 0.116(2) Uani 1 1 d . . .
O4 O -0.28729(19) 0.2496(3) -0.1473(3) 0.0666(16) Uani 1 1 d . . .
O5 O -0.28466(18) 0.3570(3) -0.2297(3) 0.0666(16) Uani 1 1 d . . .
C1 C 0.0784(3) 0.3227(6) 0.1710(5) 0.067(2) Uani 1 1 d . . .
C2 C 0.0307(3) 0.3616(6) 0.1270(5) 0.064(2) Uani 1 1 d . . .
C3 C 0.0128(3) 0.3251(5) 0.0586(6) 0.088(3) Uani 1 1 d . . .
H3A H 0.0300 0.2762 0.0408 0.105 Uiso 1 1 calc R . .
C4 C -0.0306(4) 0.3621(6) 0.0172(5) 0.094(3) Uani 1 1 d . . .
H4A H -0.0432 0.3379 -0.0282 0.113 Uiso 1 1 calc R . .
C5 C -0.0542(4) 0.4321(6) 0.0429(7) 0.092(3) Uani 1 1 d . . .
C6 C -0.0364(4) 0.4695(5) 0.1080(6) 0.105(3) Uani 1 1 d . . .
H6A H -0.0538 0.5187 0.1248 0.126 Uiso 1 1 calc R . .
C7 C 0.0084(3) 0.4339(6) 0.1506(6) 0.092(3) Uani 1 1 d . . .
H7A H 0.0221 0.4605 0.1943 0.110 Uiso 1 1 calc R . .
C8 C -0.1363(3) 0.4336(6) -0.0410(7) 0.089(3) Uani 1 1 d . . .
C9 C -0.1623(4) 0.3619(6) -0.0149(5) 0.093(3) Uani 1 1 d . . .
H9A H -0.1511 0.3389 0.0316 0.111 Uiso 1 1 calc R . .
C10 C -0.2050(3) 0.3231(5) -0.0568(5) 0.083(3) Uani 1 1 d . . .
H10A H -0.2218 0.2742 -0.0384 0.099 Uiso 1 1 calc R . .
C11 C -0.2224(3) 0.3564(5) -0.1248(5) 0.055(2) Uani 1 1 d . . .
C12 C -0.1966(3) 0.4316(5) -0.1512(5) 0.082(3) Uani 1 1 d . . .
H12A H -0.2089 0.4563 -0.1965 0.098 Uiso 1 1 calc R . .
C13 C -0.1523(3) 0.4688(5) -0.1090(6) 0.089(3) Uani 1 1 d . . .
H13A H -0.1342 0.5168 -0.1271 0.107 Uiso 1 1 calc R . .
C14 C -0.2680(3) 0.3183(6) -0.1698(5) 0.058(2) Uani 1 1 d . . .
O6 O 0.1580(3) 0.0819(5) 0.1254(5) 0.189(2) Uiso 1 1 d D . .
N1 N 0.1561(4) -0.0626(7) 0.1299(6) 0.189(2) Uiso 1 1 d D . .
C15 C 0.1452(5) 0.0212(7) 0.1528(7) 0.189(2) Uiso 1 1 d D A .
H15A H 0.1229 0.0257 0.1986 0.226 Uiso 1 1 d R . .
C16 C 0.1865(9) -0.0607(12) 0.0567(10) 0.189(2) Uiso 0.50 1 d PD A 1
H16A H 0.1921 -0.0034 0.0412 0.226 Uiso 0.50 1 calc PR A 1
H16B H 0.1647 -0.0897 0.0185 0.226 Uiso 0.50 1 calc PR A 1
H16C H 0.2227 -0.0878 0.0624 0.226 Uiso 0.50 1 calc PR A 1
C16' C 0.2048(10) -0.0949(14) 0.0925(14) 0.189(2) Uiso 0.50 1 d P A 2
H16D H 0.2246 -0.0498 0.0675 0.226 Uiso 0.50 1 calc PR A 2
H16E H 0.1934 -0.1359 0.0552 0.226 Uiso 0.50 1 calc PR A 2
H16F H 0.2293 -0.1207 0.1295 0.226 Uiso 0.50 1 calc PR A 2
C17 C 0.1402(4) -0.1456(7) 0.1606(6) 0.189(2) Uiso 1 1 d D A .
H17A H 0.1456 -0.1876 0.1219 0.226 Uiso 1 1 calc R . .
H17B H 0.1011 -0.1447 0.1760 0.226 Uiso 1 1 calc R . .
H17C H 0.1636 -0.1585 0.2040 0.226 Uiso 1 1 calc R . .

loop_
_atom_site_aniso_label
_atom_site_aniso_U_11
_atom_site_aniso_U_22
_atom_site_aniso_U_33
_atom_site_aniso_U_23
_atom_site_aniso_U_13
_atom_site_aniso_U_12
Cu1 0.0455(4) 0.0691(6) 0.0584(6) -0.0049(5) 0.0019(6) -0.0003(5)
O1 0.067(4) 0.091(4) 0.076(4) 0.002(4) -0.023(3) -0.002(3)
O2 0.064(4) 0.094(5) 0.062(4) -0.002(3) -0.023(3) 0.009(3)
O3 0.106(4) 0.077(4) 0.164(6) 0.014(5) -0.086(4) -0.005(4)
O4 0.062(3) 0.079(4) 0.059(4) -0.001(3) -0.008(3) -0.020(3)
O5 0.045(3) 0.074(4) 0.081(5) 0.007(3) -0.011(3) -0.007(2)
C1 0.055(5) 0.069(7) 0.077(7) 0.019(7) 0.004(5) -0.001(5)
C2 0.049(5) 0.083(7) 0.060(7) 0.002(5) -0.023(5) -0.010(5)
C3 0.072(6) 0.078(6) 0.113(8) 0.005(7) -0.005(6) 0.012(5)
C4 0.078(6) 0.094(7) 0.110(8) -0.023(6) -0.057(6) 0.013(6)
C5 0.080(7) 0.063(7) 0.134(10) 0.000(7) -0.034(7) 0.003(6)
C6 0.086(7) 0.087(7) 0.142(10) -0.026(7) -0.054(7) 0.002(6)
C7 0.065(6) 0.094(7) 0.116(9) -0.014(7) -0.036(6) 0.010(5)
C8 0.064(6) 0.075(7) 0.128(10) -0.012(7) -0.049(6) 0.000(5)
C9 0.089(7) 0.091(7) 0.099(8) 0.008(6) -0.039(7) 0.006(6)
C10 0.088(6) 0.069(6) 0.092(7) 0.012(6) -0.047(5) -0.007(5)
C11 0.035(4) 0.060(6) 0.070(7) 0.002(5) -0.002(4) 0.000(4)
C12 0.054(5) 0.082(7) 0.108(8) 0.003(6) -0.033(5) 0.003(5)
C13 0.058(5) 0.076(6) 0.134(9) 0.018(6) -0.045(6) -0.019(5)
C14 0.039(5) 0.065(6) 0.069(6) -0.019(6) -0.003(4) 0.010(5)

loop_
_atom_type_symbol
_atom_type_description
_atom_type_scat_dispersion_real
_atom_type_scat_dispersion_imag
_atom_type_scat_source
C C 0.0033 0.0016 'International Tables Vol C Tables 4.2.6.8 and 6.1.1.4'
H H 0.0000 0.0000 'International Tables Vol C Tables 4.2.6.8 and 6.1.1.4'
Cu Cu 0.3201 1.2651 'International Tables Vol C Tables 4.2.6.8 and 6.1.1.4'
N N 0.0061 0.0033 'International Tables Vol C Tables 4.2.6.8 and 6.1.1.4'
O O 0.0106 0.0060 'International Tables Vol C Tables 4.2.6.8 and 6.1.1.4'

loop_
_geom_angle_atom_site_label_1
_geom_angle_atom_site_label_2
_geom_angle_atom_site_label_3
_geom_angle
_geom_angle_site_symmetry_1
_geom_angle_site_symmetry_3
O4 Cu1 O2 168.8(2) 6_655 3
O4 Cu1 O1 90.43(18) 6_655 .
O2 Cu1 O1 89.0(2) 3 .
O4 Cu1 O5 88.62(19) 6_655 8_666
O2 Cu1 O5 89.82(18) 3 8_666
O1 Cu1 O5 168.9(2) . 8_666
O4 Cu1 O6 93.6(3) 6_655 .
O2 Cu1 O6 97.6(3) 3 .
O1 Cu1 O6 95.9(3) . .
O5 Cu1 O6 95.2(3) 8_666 .
O4 Cu1 Cu1 84.63(15) 6_655 3
O2 Cu1 Cu1 84.18(16) 3 3
O1 Cu1 Cu1 84.91(16) . 3
O5 Cu1 Cu1 84.04(15) 8_666 3
O6 Cu1 Cu1 178.0(2) . 3
C1 O1 Cu1 121.9(5) . .
C1 O2 Cu1 125.0(6) . 3
C8 O3 C5 121.6(6) . .
C14 O4 Cu1 123.4(5) . 6
C14 O5 Cu1 123.1(5) . 8_565
O2 C1 O1 123.8(8) . .
O2 C1 C2 119.2(9) . .
O1 C1 C2 116.8(8) . .
C7 C2 C3 120.4(8) . .
C7 C2 C1 119.7(9) . .
C3 C2 C1 119.8(9) . .
C4 C3 C2 119.7(8) . .
C4 C3 H3A 120.1 . .
C2 C3 H3A 120.1 . .
C5 C4 C3 119.3(9) . .
C5 C4 H4A 120.3 . .
C3 C4 H4A 120.3 . .
C4 C5 C6 121.8(10) . .
C4 C5 O3 121.7(10) . .
C6 C5 O3 116.3(9) . .
C5 C6 C7 120.0(9) . .
C5 C6 H6A 120.0 . .
C7 C6 H6A 120.0 . .
C2 C7 C6 118.6(9) . .
C2 C7 H7A 120.7 . .
C6 C7 H7A 120.7 . .
C13 C8 O3 116.9(9) . .
C13 C8 C9 120.4(8) . .
O3 C8 C9 122.6(10) . .
C8 C9 C10 121.2(9) . .
C8 C9 H9A 119.4 . .
C10 C9 H9A 119.4 . .
C11 C10 C9 120.3(8) . .
C11 C10 H10A 119.9 . .
C9 C10 H10A 119.9 . .
C10 C11 C12 118.8(7) . .
C10 C11 C14 121.9(8) . .
C12 C11 C14 119.2(8) . .
C13 C12 C11 120.1(8) . .
C13 C12 H12A 119.9 . .
C11 C12 H12A 119.9 . .
C8 C13 C12 119.2(8) . .
C8 C13 H13A 120.4 . .
C12 C13 H13A 120.4 . .
O4 C14 O5 124.7(7) . .
O4 C14 C11 117.4(8) . .
O5 C14 C11 117.9(8) . .
C15 O6 Cu1 112.7(10) . .
C15 N1 C16' 128.2(14) . .
C15 N1 C16 108.4(13) . .
C16' N1 C16 37.8(12) . .
C15 N1 C17 133.9(11) . .
C16' N1 C17 92.9(12) . .
C16 N1 C17 117.5(9) . .
O6 C15 N1 130.0(14) . .
O6 C15 H15A 116.0 . .
N1 C15 H15A 113.9 . .
N1 C16 H16A 109.5 . .
N1 C16 H16B 109.5 . .
H16A C16 H16B 109.5 . .
N1 C16 H16C 109.5 . .
H16A C16 H16C 109.5 . .
H16B C16 H16C 109.5 . .
N1 C16' H16D 109.5 . .
N1 C16' H16E 109.5 . .
H16D C16' H16E 109.5 . .
N1 C16' H16F 109.5 . .
H16D C16' H16F 109.5 . .
H16E C16' H16F 109.5 . .
N1 C17 H17A 109.5 . .
N1 C17 H17B 109.5 . .
H17A C17 H17B 109.5 . .
N1 C17 H17C 109.5 . .
H17A C17 H17C 109.5 . .
H17B C17 H17C 109.5 . .

loop_
_geom_bond_atom_site_label_1
_geom_bond_atom_site_label_2
_geom_bond_distance
_geom_bond_site_symmetry_2
Cu1 O4 1.956(5) 6_655
Cu1 O2 1.962(5) 3
Cu1 O1 1.963(5) .
Cu1 O5 1.963(5) 8_666
Cu1 O6 2.138(8) .
Cu1 Cu1 2.6201(16) 3
O1 C1 1.318(8) .
O2 C1 1.230(8) .
O2 Cu1 1.961(5) 3
O3 C8 1.370(8) .
O3 C5 1.412(9) .
O4 C14 1.247(8) .
O4 Cu1 1.956(5) 6
O5 C14 1.275(8) .
O5 Cu1 1.963(5) 8_565
C1 C2 1.495(10) .
C2 C7 1.331(9) .
C2 C3 1.393(9) .
C3 C4 1.385(9) .
C3 H3A 0.9300 .
C4 C5 1.322(10) .
C4 H4A 0.9300 .
C5 C6 1.351(11) .
C6 C7 1.410(10) .
C6 H6A 0.9300 .
C7 H7A 0.9300 .
C8 C13 1.366(10) .
C8 C9 1.372(10) .
C9 C10 1.390(9) .
C9 H9A 0.9300 .
C10 C11 1.364(9) .
C10 H10A 0.9300 .
C11 C12 1.418(9) .
C11 C14 1.464(9) .
C12 C13 1.408(9) .
C12 H12A 0.9300 .
C13 H13A 0.9300 .
O6 C15 1.118(8) .
N1 C15 1.415(8) .
N1 C16' 1.41(2) .
N1 C16 1.466(9) .
N1 C17 1.472(8) .
C15 H15A 0.9600 .
C16 H16A 0.9600 .
C16 H16B 0.9600 .
C16 H16C 0.9600 .
C16' H16D 0.9600 .
C16' H16E 0.9600 .
C16' H16F 0.9600 .
C17 H17A 0.9600 .
C17 H17B 0.9600 .
C17 H17C 0.9600 .
